data_7125337
loop_
_publ_author_name
'Mai, Shaoyu'
'Luo, Yixin'
'Huang, Xianyun'
'Shu, Zhenghao'
'Li, Bingnan'
'Lan, Yu'
'Song, Qiuling'

_publ_section_title
;
 Diversity-oriented synthesis of imidazo[2,1-a]isoquinolines.
;
_journal_issue 73
_journal_name_full 'Chemical communications (Cambridge, England)'
_journal_page_first 10240
_journal_page_last 10243
_journal_paper_doi 10.1039/c8cc05390a
_journal_volume 54
_journal_year 2018
_chemical_formula_moiety 'C19 H18 N2 O3'
_chemical_formula_sum 'C19 H18 N2 O3'
_chemical_formula_weight 322.37
_space_group_crystal_system monoclinic
_space_group_IT_number 14
_space_group_name_Hall '-P 2yn'
_space_group_name_H-M_alt 'P 1 21/n 1'
_symmetry_Int_Tables_number 14
_atom_sites_solution_primary dual
_audit_block_doi 10.5517/ccdc.csd.cc1zr2ph
_audit_creation_date 2018-04-25
_audit_creation_method
;
Olex2 1.2
(compiled 2017.03.28 svn.r3405 for OlexSys, GUI svn.r5337)
;
_audit_update_record
;
2018-04-25 deposited with the CCDC.
2018-07-18 downloaded from the CCDC.
;
_cell_angle_alpha 90
_cell_angle_beta 96.266(8)
_cell_angle_gamma 90
_cell_formula_units_Z 4
_cell_length_a 9.0284(9)
_cell_length_b 12.6694(8)
_cell_length_c 14.2980(11)
_cell_measurement_reflns_used 1405
_cell_measurement_temperature 298
_cell_measurement_theta_max 24.0260
_cell_measurement_theta_min 3.7950
_cell_volume 1625.7(2)
_computing_cell_refinement 'CrysAlisPro 1.171.38.41 (Rigaku OD, 2015)'
_computing_data_collection 'CrysAlisPro 1.171.38.41 (Rigaku OD, 2015)'
_computing_data_reduction 'CrysAlisPro 1.171.38.41 (Rigaku OD, 2015)'
_computing_molecular_graphics 'Olex2 (Dolomanov et al., 2009)'
_computing_publication_material 'Olex2 (Dolomanov et al., 2009)'
_computing_structure_refinement 'olex2.refine (Bourhis et al., 2015)'
_computing_structure_solution 'ShelXT (Sheldrick, 2015)'
_diffrn_ambient_temperature 298
_diffrn_detector 'CCD plate'
_diffrn_detector_area_resol_mean 16.1213
_diffrn_detector_type Eos
_diffrn_measured_fraction_theta_full 0.9969
_diffrn_measured_fraction_theta_max 0.9969
_diffrn_measurement_details
;
List of Runs (angles in degrees, time in seconds):

  # Type    Start    End  Width  t~exp~   \w     \q     \k     \f   Frames
#--------------------------------------------------------------------------
  1  \w      3.00  79.00   1.00    7.50    --   15.49  57.00-120.00   76
  2  \w    -49.00  70.00   1.00    7.50    --   15.49   0.00-150.00  119
  3  \w    -16.00  16.00   1.00    7.50    --  -16.12 -99.00-120.00   32
;
_diffrn_measurement_device 'four-circle diffractometer'
_diffrn_measurement_device_type 'Xcalibur, Eos, Gemini'
_diffrn_measurement_method '\w scans'
_diffrn_orient_matrix_type 'CrysAlisPro convention (1999,Acta A55,543-557)'
_diffrn_orient_matrix_UB_11 -0.0622281000
_diffrn_orient_matrix_UB_12 0.0050183000
_diffrn_orient_matrix_UB_13 0.0260166000
_diffrn_orient_matrix_UB_21 0.0462003000
_diffrn_orient_matrix_UB_22 -0.0118659000
_diffrn_orient_matrix_UB_23 0.0419992000
_diffrn_orient_matrix_UB_31 0.0158225000
_diffrn_orient_matrix_UB_32 0.0544826000
_diffrn_orient_matrix_UB_33 0.0067300000
_diffrn_radiation_monochromator graphite
_diffrn_radiation_probe x-ray
_diffrn_radiation_type 'Mo K\a'
_diffrn_radiation_wavelength 0.71073
_diffrn_reflns_av_R_equivalents 0.0373
_diffrn_reflns_av_unetI/netI 0.0720
_diffrn_reflns_limit_h_max 7
_diffrn_reflns_limit_h_min -12
_diffrn_reflns_limit_k_max 12
_diffrn_reflns_limit_k_min -16
_diffrn_reflns_limit_l_max 19
_diffrn_reflns_limit_l_min -17
_diffrn_reflns_number 7884
_diffrn_reflns_theta_full 24.9988
_diffrn_reflns_theta_max 25.00
_diffrn_reflns_theta_min 3.52
_diffrn_source 'fine-focus sealed X-ray tube'
_diffrn_source_type 'Enhance (Mo) X-ray Source'
_exptl_absorpt_coefficient_mu 0.090
_exptl_absorpt_correction_T_max 1.00000
_exptl_absorpt_correction_T_min 0.57980
_exptl_absorpt_correction_type multi-scan
_exptl_absorpt_process_details
;
CrysAlisPro 1.171.38.41 (Rigaku Oxford Diffraction, 2015)
Empirical absorption correction using spherical harmonics,
 implemented in SCALE3 ABSPACK scaling algorithm.
;
_exptl_crystal_density_diffrn 1.3170
_exptl_crystal_description block
_exptl_crystal_F_000 680.3401
_refine_diff_density_max 0.2633
_refine_diff_density_min -0.3260
_refine_diff_density_rms 0.0710
_refine_ls_d_res_high 0.8409
_refine_ls_d_res_low 5.7860
_refine_ls_goodness_of_fit_ref 1.0654
_refine_ls_hydrogen_treatment constr
_refine_ls_matrix_type full
_refine_ls_number_constraints 31
_refine_ls_number_parameters 220
_refine_ls_number_reflns 2850
_refine_ls_number_restraints 0
_refine_ls_restrained_S_all 1.0654
_refine_ls_R_factor_all 0.0892
_refine_ls_R_factor_gt 0.0527
_refine_ls_shift/su_max 0.0000
_refine_ls_shift/su_mean 0.0000
_refine_ls_structure_factor_coef Fsqd
_refine_ls_weighting_details 'w=1/[\s^2^(Fo^2^)+(0.0514P)^2^+0.2104P] where P=(Fo^2^+2Fc^2^)/3'
_refine_ls_weighting_scheme calc
_refine_ls_wR_factor_gt 0.1124
_refine_ls_wR_factor_ref 0.1359
_reflns_Friedel_coverage 0.0
_reflns_limit_h_max 8
_reflns_limit_h_min -10
_reflns_limit_k_max 15
_reflns_limit_k_min 0
_reflns_limit_l_max 17
_reflns_limit_l_min -7
_reflns_number_gt 1893
_reflns_number_total 2850
_reflns_threshold_expression I>=2u(I)
_cod_data_source_file c8cc05390a2.cif
_cod_data_source_block exp_5369
_cod_original_sg_symbol_Hall '-P 2ybc (x-z,y,z)'
_cod_database_code 7125337
_reflns_odcompleteness_completeness 99.66
_reflns_odcompleteness_iscentric 1
_reflns_odcompleteness_theta 26.32
_olex2_refinement_description
;
1. Fixed Uiso
 At 1.2 times of:
  All C(H) groups, All C(H,H) groups
 At 1.5 times of:
  All C(H,H,H) groups, All O(H) groups
2.a Ternary CH refined with riding coordinates:
 C00B(H00B)
2.b Secondary CH2 refined with riding coordinates:
 C00L(H00e,H00l)
2.c Aromatic/amide H refined with riding coordinates:
 C00F(H00F), C00M(H00M), C00N(H00N), C00H(H00H), C00G(H00G), C00J(H00J),
 C00K(H00K), C00I(H00I)
2.d Idealised Me refined as rotating group:
 C00E(H00a,H00c,H00d), C00O(H00o,H00p,H00q)
2.e Idealised tetrahedral OH refined as rotating group:
 O001(H001)
;
_olex2_submission_special_instructions 'No special instructions were received'
_oxdiff_exptl_absorpt_empirical_details
;
Empirical correction (ABSPACK) includes:
- Absorption correction using spherical harmonics
- Frame scaling
;
_oxdiff_exptl_absorpt_empirical_full_max 1.754
_oxdiff_exptl_absorpt_empirical_full_min 0.798

loop_
_space_group_symop_id
_space_group_symop_operation_xyz
1 x,y,z
2 -x+1/2,y+1/2,-z+1/2
3 -x,-y,-z
4 x-1/2,-y-1/2,z-1/2

loop_
_atom_site_label
_atom_site_type_symbol
_atom_site_fract_x
_atom_site_fract_y
_atom_site_fract_z
_atom_site_U_iso_or_equiv
_atom_site_adp_type
_atom_site_occupancy
_atom_site_refinement_flags_posn
O001 O 0.39363(18) 0.53867(11) 0.73764(12) 0.0432(5) Uani 1.000000 .
O002 O 0.49594(19) 0.30345(13) 0.69015(13) 0.0519(5) Uani 1.000000 .
O003 O 0.60725(19) 0.42929(13) 0.61263(12) 0.0511(5) Uani 1.000000 .
N004 N 0.2130(2) 0.40996(13) 0.73878(14) 0.0360(5) Uani 1.000000 .
N005 N 0.1047(2) 0.25698(14) 0.77030(15) 0.0443(6) Uani 1.000000 .
C006 C 0.4885(3) 0.37932(19) 0.64058(17) 0.0388(6) Uani 1.000000 .
C007 C 0.2776(3) 0.49077(16) 0.68040(17) 0.0360(6) Uani 1.000000 .
C008 C 0.1956(3) 0.41264(17) 0.83354(18) 0.0400(6) Uani 1.000000 .
C009 C 0.1549(3) 0.31602(16) 0.70462(18) 0.0388(6) Uani 1.000000 .
C00A C 0.2389(3) 0.35225(17) 0.55125(18) 0.0393(6) Uani 1.000000 .
C00B C 0.3444(3) 0.43197(17) 0.60039(17) 0.0385(6) Uani 1.000000 .
C00C C 0.1483(3) 0.29374(17) 0.60501(18) 0.0404(6) Uani 1.000000 .
C00D C 0.1301(3) 0.31600(17) 0.85221(19) 0.0424(6) Uani 1.000000 .
C00E C 0.1568(3) 0.56766(17) 0.6429(2) 0.0496(7) Uani 1.000000 .
C00F C 0.2263(3) 0.48786(19) 0.9030(2) 0.0508(7) Uani 1.000000 .
C00G C 0.2327(3) 0.3340(2) 0.45576(19) 0.0511(7) Uani 1.000000 .
C00H C 0.0979(3) 0.2929(2) 0.9428(2) 0.0566(8) Uani 1.000000 .
C00I C 0.0505(3) 0.21813(18) 0.5615(2) 0.0516(7) Uani 1.000000 .
C00J C 0.1362(3) 0.2581(2) 0.4136(2) 0.0604(8) Uani 1.000000 .
C00K C 0.0464(3) 0.2015(2) 0.4668(2) 0.0618(9) Uani 1.000000 .
C00L C 0.7524(3) 0.3971(2) 0.6580(2) 0.0641(9) Uani 1.000000 .
C00M C 0.1926(3) 0.4637(2) 0.9912(2) 0.0641(8) Uani 1.000000 .
C00N C 0.1301(3) 0.3664(2) 1.0117(2) 0.0664(9) Uani 1.000000 .
C00O C 0.7894(3) 0.4565(3) 0.7467(2) 0.0748(10) Uani 1.000000 .
H00F H 0.2683(3) 0.55253(19) 0.8901(2) 0.0609(9) Uiso 1.000000 R
H00M H 0.2116(3) 0.5132(2) 1.0390(2) 0.0769(10) Uiso 1.000000 R
H00N H 0.1104(3) 0.3518(2) 1.0729(2) 0.0797(10) Uiso 1.000000 R
H00H H 0.0553(3) 0.2285(2) 0.9562(2) 0.0680(9) Uiso 1.000000 R
H00G H 0.2932(3) 0.3725(2) 0.41958(19) 0.0613(9) Uiso 1.000000 R
H00J H 0.1325(3) 0.2456(2) 0.3493(2) 0.0725(10) Uiso 1.000000 R
H00K H -0.0182(3) 0.1512(2) 0.4380(2) 0.0742(10) Uiso 1.000000 R
H00I H -0.0111(3) 0.17952(18) 0.5968(2) 0.0619(9) Uiso 1.000000 R
H001 H 0.3892(18) 0.60283(19) 0.7303(14) 0.0648(7) Uiso 1.000000 GR
H00B H 0.3683(3) 0.48425(17) 0.55380(17) 0.0462(7) Uiso 1.000000 R
H00a H 0.1189(13) 0.6033(9) 0.6945(2) 0.0744(11) Uiso 1.000000 GR
H00c H 0.1976(5) 0.6185(8) 0.6030(9) 0.0744(11) Uiso 1.000000 GR
H00d H 0.0774(9) 0.5298(2) 0.6074(10) 0.0744(11) Uiso 1.000000 GR
H00e H 0.7514(3) 0.3221(2) 0.6713(2) 0.0770(10) Uiso 1.000000 R
H00l H 0.8278(3) 0.4101(2) 0.6159(2) 0.0770(10) Uiso 1.000000 R
H00o H 0.793(2) 0.5307(3) 0.7331(3) 0.1121(14) Uiso 1.000000 GR
H00p H 0.7148(13) 0.4434(13) 0.7882(6) 0.1121(14) Uiso 1.000000 GR
H00q H 0.8848(11) 0.4341(12) 0.7762(8) 0.1121(14) Uiso 1.000000 GR

loop_
_atom_site_aniso_label
_atom_site_aniso_U_11
_atom_site_aniso_U_22
_atom_site_aniso_U_33
_atom_site_aniso_U_12
_atom_site_aniso_U_13
_atom_site_aniso_U_23
O001 0.0466(11) 0.0270(8) 0.0531(12) -0.0030(7) -0.0081(9) -0.0021(8)
O002 0.0531(12) 0.0482(10) 0.0522(12) 0.0086(8) -0.0042(9) 0.0128(9)
O003 0.0409(11) 0.0647(11) 0.0470(12) -0.0003(9) 0.0023(9) 0.0065(9)
N004 0.0418(12) 0.0254(9) 0.0396(13) -0.0011(8) -0.0010(10) 0.0007(9)
N005 0.0472(13) 0.0313(10) 0.0536(15) -0.0022(9) 0.0022(11) 0.0058(10)
C006 0.0456(16) 0.0434(14) 0.0264(14) 0.0015(12) -0.0003(12) -0.0046(11)
C007 0.0381(14) 0.0270(11) 0.0412(15) -0.0024(10) -0.0037(11) 0.0023(10)
C008 0.0412(15) 0.0329(12) 0.0453(17) 0.0039(10) 0.0017(12) 0.0038(12)
C009 0.0418(15) 0.0264(11) 0.0462(17) 0.0006(10) -0.0039(12) 0.0010(11)
C00A 0.0435(15) 0.0344(12) 0.0371(15) 0.0059(11) -0.0080(12) 0.0019(11)
C00B 0.0441(15) 0.0359(12) 0.0336(15) 0.0005(11) -0.0043(12) 0.0064(10)
C00C 0.0416(15) 0.0290(12) 0.0472(17) 0.0038(10) -0.0100(12) -0.0019(11)
C00D 0.0460(16) 0.0324(12) 0.0485(17) 0.0051(11) 0.0036(13) 0.0052(12)
C00E 0.0458(16) 0.0357(13) 0.065(2) 0.0041(11) -0.0067(14) 0.0097(12)
C00F 0.0609(19) 0.0426(14) 0.0489(18) -0.0009(12) 0.0066(14) -0.0061(13)
C00G 0.0605(18) 0.0494(15) 0.0412(17) 0.0096(13) -0.0046(14) -0.0017(12)
C00H 0.0617(19) 0.0513(16) 0.058(2) -0.0000(13) 0.0105(15) 0.0140(15)
C00I 0.0535(18) 0.0365(13) 0.061(2) 0.0001(12) -0.0100(15) -0.0065(13)
C00J 0.072(2) 0.0582(17) 0.0451(18) 0.0157(15) -0.0202(16) -0.0123(14)
C00K 0.066(2) 0.0456(15) 0.067(2) 0.0022(14) -0.0221(17) -0.0136(15)
C00L 0.0413(17) 0.083(2) 0.068(2) 0.0114(15) 0.0059(15) 0.0007(17)
C00M 0.086(2) 0.0588(18) 0.050(2) 0.0063(16) 0.0166(17) -0.0101(15)
C00N 0.080(2) 0.0714(19) 0.050(2) 0.0075(17) 0.0180(17) 0.0089(16)
C00O 0.056(2) 0.098(2) 0.065(2) 0.0012(17) -0.0141(17) 0.0108(19)

loop_
_atom_type_symbol
_atom_type_scat_dispersion_real
_atom_type_scat_dispersion_imag
_atom_type_scat_Cromer_Mann_a1
_atom_type_scat_Cromer_Mann_a2
_atom_type_scat_Cromer_Mann_a3
_atom_type_scat_Cromer_Mann_a4
_atom_type_scat_Cromer_Mann_b1
_atom_type_scat_Cromer_Mann_b2
_atom_type_scat_Cromer_Mann_b3
_atom_type_scat_Cromer_Mann_b4
_atom_type_scat_Cromer_Mann_c
_atom_type_scat_source
_atom_type_scat_dispersion_source
H 0.00000 0.00000 0.49300 0.32291 0.14019 0.04081 10.51090 26.12570 3.14236 57.79970 0.0030380000826 'International Tables Volume C Table 6.1.1.4 (pp. 500-502)' 'Henke, Gullikson and Davis, At. Data and Nucl. Data Tables, 1993, 54, 2'
C 0.00347 0.00161 2.31000 1.02000 1.58860 0.86500 20.84390 10.20750 0.56870 51.65120 0.215599998832 'International Tables Volume C Table 6.1.1.4 (pp. 500-502)' 'Henke, Gullikson and Davis, At. Data and Nucl. Data Tables, 1993, 54, 2'
O 0.01158 0.00611 3.04850 2.28680 1.54630 0.86700 13.27710 5.70110 0.32390 32.90890 0.250800013542 'International Tables Volume C Table 6.1.1.4 (pp. 500-502)' 'Henke, Gullikson and Davis, At. Data and Nucl. Data Tables, 1993, 54, 2'
N 0.00653 0.00323 12.21260 3.13220 2.01250 1.16630 0.00570 9.89330 28.99750 0.58260 -11.5290002823 'International Tables Volume C Table 6.1.1.4 (pp. 500-502)' 'Henke, Gullikson and Davis, At. Data and Nucl. Data Tables, 1993, 54, 2'

loop_
_geom_angle_atom_site_label_1
_geom_angle_atom_site_label_2
_geom_angle_atom_site_label_3
_geom_angle
H001 O001 C007 109.5
C00L O003 C006 116.4(2)
C008 N004 C007 129.05(18)
C009 N004 C007 124.0(2)
C009 N004 C008 106.94(19)
C00D N005 C009 104.91(19)
O003 C006 O002 124.2(2)
C00B C006 O002 124.7(2)
C00B C006 O003 111.1(2)
N004 C007 O001 106.67(18)
C00B C007 O001 108.42(19)
C00B C007 N004 107.12(17)
C00E C007 O001 113.15(18)
C00E C007 N004 109.33(19)
C00E C007 C00B 111.8(2)
C00D C008 N004 105.2(2)
C00F C008 N004 133.3(2)
C00F C008 C00D 121.5(2)
N005 C009 N004 112.8(2)
C00C C009 N004 119.6(2)
C00C C009 N005 127.6(2)
C00C C00A C00B 118.5(2)
C00G C00A C00B 121.9(2)
C00G C00A C00C 119.6(2)
C007 C00B C006 108.64(19)
C00A C00B C006 110.70(18)
C00A C00B C007 113.0(2)
H00B C00B C006 108.11(14)
H00B C00B C007 108.11(11)
H00B C00B C00A 108.11(13)
C00A C00C C009 118.3(2)
C00I C00C C009 121.8(2)
C00I C00C C00A 119.8(2)
C008 C00D N005 110.2(2)
C00H C00D N005 129.9(2)
C00H C00D C008 119.9(2)
H00a C00E C007 109.5
H00c C00E C007 109.5
H00c C00E H00a 109.5
H00d C00E C007 109.5
H00d C00E H00a 109.5
H00d C00E H00c 109.5
C00M C00F C008 117.5(2)
H00F C00F C008 121.24(15)
H00F C00F C00M 121.24(16)
C00J C00G C00A 120.1(3)
H00G C00G C00A 119.97(16)
H00G C00G C00J 119.97(19)
C00N C00H C00D 118.7(3)
H00H C00H C00D 120.67(16)
H00H C00H C00N 120.67(18)
C00K C00I C00C 119.5(3)
H00I C00I C00C 120.23(17)
H00I C00I C00K 120.23(17)
C00K C00J C00G 120.1(3)
H00J C00J C00G 119.97(19)
H00J C00J C00K 119.97(17)
C00J C00K C00I 121.0(3)
H00K C00K C00I 119.51(17)
H00K C00K C00J 119.51(17)
C00O C00L O003 110.3(2)
H00e C00L O003 109.60(14)
H00e C00L C00O 109.60(18)
H00l C00L O003 109.60(14)
H00l C00L C00O 109.60(18)
H00l C00L H00e 108.1
C00N C00M C00F 121.8(3)
H00M C00M C00F 119.10(16)
H00M C00M C00N 119.10(18)
C00M C00N C00H 120.6(3)
H00N C00N C00H 119.71(18)
H00N C00N C00M 119.71(18)
H00o C00O C00L 109.5
H00p C00O C00L 109.5
H00p C00O H00o 109.5
H00q C00O C00L 109.5
H00q C00O H00o 109.5
H00q C00O H00p 109.5

loop_
_geom_bond_atom_site_label_1
_geom_bond_atom_site_label_2
_geom_bond_distance
O001 C007 1.396(2)
O001 H001 0.8200
O002 C006 1.192(3)
O003 C006 1.343(3)
O003 C00L 1.455(3)
N004 C007 1.480(3)
N004 C008 1.381(3)
N004 C009 1.369(3)
N005 C009 1.319(3)
N005 C00D 1.387(3)
C006 C00B 1.518(3)
C007 C00B 1.542(3)
C007 C00E 1.516(3)
C008 C00D 1.398(3)
C008 C00F 1.383(3)
C009 C00C 1.447(3)
C00A C00B 1.508(3)
C00A C00C 1.396(3)
C00A C00G 1.380(3)
C00B H00B 0.9800
C00C C00I 1.401(3)
C00D C00H 1.389(4)
C00E H00a 0.9600
C00E H00c 0.9600
C00E H00d 0.9600
C00F C00M 1.364(4)
C00F H00F 0.9300
C00G C00J 1.390(4)
C00G H00G 0.9300
C00H C00N 1.364(4)
C00H H00H 0.9300
C00I C00K 1.367(4)
C00I H00I 0.9300
C00J C00K 1.373(4)
C00J H00J 0.9300
C00K H00K 0.9300
C00L C00O 1.482(4)
C00L H00e 0.9700
C00L H00l 0.9700
C00M C00N 1.400(4)
C00M H00M 0.9300
C00N H00N 0.9300
C00O H00o 0.9600
C00O H00p 0.9600
C00O H00q 0.9600
